data_4026992
loop_
_publ_author_name
'Xiang-Chuan Wang'
'Ru-Long Yan'
'Mei-Jin Zhong'
'Yong-Min Liang'

_publ_section_title
;
 Bi(III)-Catalyzed Intermolecular Reactions of (Z)-Pent-2-en-4-yl Acetates
 with Ethynylarenes for the Construction of Multisubstituted Fluorene
 Skeletons through a Cascade Electrophilic Addition/Cycloisomerization
 Sequence
;
_journal_name_full 'Journal of Organic Chemistry'
_journal_page_first 2064
_journal_page_last 2068
_journal_paper_doi 10.1021/jo202607z
_journal_volume 77
_journal_year 2012
_chemical_formula_sum 'C34 H25 N O'
_chemical_formula_weight 463.55
_chemical_name_systematic
; 
 ? 
;
_space_group_IT_number 15
_symmetry_cell_setting monoclinic
_symmetry_space_group_name_Hall '-C 2yc'
_symmetry_space_group_name_H-M 'C 1 2/c 1'
_atom_sites_solution_hydrogens geom
_atom_sites_solution_primary direct
_atom_sites_solution_secondary difmap
_audit_creation_method SHELXL-97
_cell_angle_alpha 90.00
_cell_angle_beta 97.721(8)
_cell_angle_gamma 90.00
_cell_formula_units_Z 8
_cell_length_a 11.739(8)
_cell_length_b 15.319(10)
_cell_length_c 28.17(2)
_cell_measurement_reflns_used 1270
_cell_measurement_temperature 296(2)
_cell_measurement_theta_max 20.32
_cell_measurement_theta_min 2.24
_cell_volume 5020(6)
_computing_cell_refinement 'Bruker SAINT'
_computing_data_collection 'Bruker APEX2'
_computing_data_reduction 'Bruker SAINT'
_computing_molecular_graphics 'Bruker SHELXTL'
_computing_publication_material 'Bruker SHELXTL'
_computing_structure_refinement 'SHELXL-97 (Sheldrick, 2008)'
_computing_structure_solution 'SHELXS-97 (Sheldrick, 2008)'
_diffrn_ambient_temperature 296(2)
_diffrn_measured_fraction_theta_full 0.986
_diffrn_measured_fraction_theta_max 0.986
_diffrn_measurement_device_type 'Bruker APEX-II CCD'
_diffrn_measurement_method '\f and \w scans'
_diffrn_radiation_monochromator graphite
_diffrn_radiation_source 'fine-focus sealed tube'
_diffrn_radiation_type MoK\a
_diffrn_radiation_wavelength 0.71073
_diffrn_reflns_av_R_equivalents 0.0822
_diffrn_reflns_av_sigmaI/netI 0.1142
_diffrn_reflns_limit_h_max 8
_diffrn_reflns_limit_h_min -14
_diffrn_reflns_limit_k_max 14
_diffrn_reflns_limit_k_min -18
_diffrn_reflns_limit_l_max 32
_diffrn_reflns_limit_l_min -34
_diffrn_reflns_number 10759
_diffrn_reflns_theta_full 25.50
_diffrn_reflns_theta_max 25.50
_diffrn_reflns_theta_min 2.24
_exptl_absorpt_coefficient_mu 0.073
_exptl_absorpt_correction_T_max 0.9848
_exptl_absorpt_correction_T_min 0.9820
_exptl_absorpt_correction_type multi-scan
_exptl_absorpt_process_details SADABS
_exptl_crystal_colour colorless
_exptl_crystal_density_diffrn 1.227
_exptl_crystal_description block
_exptl_crystal_F_000 1952
_exptl_crystal_size_max 0.25
_exptl_crystal_size_mid 0.23
_exptl_crystal_size_min 0.21
_refine_diff_density_max 0.349
_refine_diff_density_min -0.216
_refine_diff_density_rms 0.043
_refine_ls_extinction_coef 0.00039(16)
_refine_ls_extinction_expression Fc^*^=kFc[1+0.001xFc^2^\l^3^/sin(2\q)]^-1/4^
_refine_ls_extinction_method SHELXL
_refine_ls_goodness_of_fit_ref 1.019
_refine_ls_hydrogen_treatment constr
_refine_ls_matrix_type full
_refine_ls_number_parameters 328
_refine_ls_number_reflns 4617
_refine_ls_number_restraints 0
_refine_ls_restrained_S_all 1.019
_refine_ls_R_factor_all 0.2166
_refine_ls_R_factor_gt 0.0815
_refine_ls_shift/su_max 0.001
_refine_ls_shift/su_mean 0.000
_refine_ls_structure_factor_coef Fsqd
_refine_ls_weighting_details 'calc w=1/[\s^2^(Fo^2^)+(0.0668P)^2^+10.9041P] where P=(Fo^2^+2Fc^2^)/3'
_refine_ls_weighting_scheme calc
_refine_ls_wR_factor_gt 0.1801
_refine_ls_wR_factor_ref 0.2483
_reflns_number_gt 1750
_reflns_number_total 4617
_reflns_threshold_expression >2sigma(I)
_cod_data_source_file jo202607z_si_002.cif
_cod_data_source_block c2c
_cod_original_cell_volume 5021(6)
_cod_database_code 4026992

loop_
_symmetry_equiv_pos_as_xyz
'x, y, z'
'-x, y, -z+1/2'
'x+1/2, y+1/2, z'
'-x+1/2, y+1/2, -z+1/2'
'-x, -y, -z'
'x, -y, z-1/2'
'-x+1/2, -y+1/2, -z'
'x+1/2, -y+1/2, z-1/2'

loop_
_atom_site_label
_atom_site_type_symbol
_atom_site_fract_x
_atom_site_fract_y
_atom_site_fract_z
_atom_site_U_iso_or_equiv
_atom_site_adp_type
_atom_site_occupancy
_atom_site_symmetry_multiplicity
_atom_site_calc_flag
_atom_site_refinement_flags
C1 C 1.0759(6) -0.1844(4) 0.3485(2) 0.100(2) Uani 1 1 d .
H1 H 1.0439 -0.1901 0.3768 0.120 Uiso 1 1 calc R
C2 C 1.1188(6) -0.2577(4) 0.3289(2) 0.100(2) Uani 1 1 d .
H2 H 1.1133 -0.3118 0.3434 0.120 Uiso 1 1 calc R
C3 C 1.1690(5) -0.2512(4) 0.2883(2) 0.0780(18) Uani 1 1 d .
C4 C 1.1778(6) -0.1709(5) 0.2690(3) 0.110(2) Uani 1 1 d .
H4 H 1.2150 -0.1651 0.2420 0.132 Uiso 1 1 calc R
C5 C 1.1333(6) -0.0973(4) 0.2883(2) 0.095(2) Uani 1 1 d .
H5 H 1.1407 -0.0432 0.2740 0.114 Uiso 1 1 calc R
C6 C 1.0784(5) -0.1033(4) 0.32803(19) 0.0630(15) Uani 1 1 d .
C7 C 1.0265(5) -0.0263(3) 0.34940(18) 0.0596(14) Uani 1 1 d .
C8 C 1.0482(5) 0.0580(4) 0.33445(19) 0.0685(16) Uani 1 1 d .
H8 H 1.0933 0.0669 0.3101 0.082 Uiso 1 1 calc R
C9 C 1.0021(5) 0.1282(3) 0.35600(19) 0.0598(14) Uani 1 1 d .
C10 C 1.0068(5) 0.2220(4) 0.34544(19) 0.0649(15) Uani 1 1 d .
C11 C 1.0595(6) 0.2658(4) 0.3122(2) 0.0825(19) Uani 1 1 d .
H11 H 1.1018 0.2358 0.2918 0.099 Uiso 1 1 calc R
C12 C 1.0486(7) 0.3572(4) 0.3093(2) 0.095(2) Uani 1 1 d .
H12 H 1.0859 0.3878 0.2874 0.114 Uiso 1 1 calc R
C13 C 0.9837(7) 0.4021(4) 0.3384(3) 0.091(2) Uani 1 1 d .
C14 C 0.9301(6) 0.3569(4) 0.3718(2) 0.086(2) Uani 1 1 d .
H14 H 0.8859 0.3863 0.3916 0.103 Uiso 1 1 calc R
C15 C 0.9434(5) 0.2666(4) 0.3752(2) 0.0704(16) Uani 1 1 d .
C16 C 0.8981(5) 0.2054(3) 0.41070(19) 0.0625(15) Uani 1 1 d .
H16 H 0.8140 0.2083 0.4074 0.075 Uiso 1 1 calc R
C17 C 0.9365(4) 0.1177(3) 0.39324(19) 0.0604(15) Uani 1 1 d .
C18 C 0.9092(4) 0.0339(3) 0.40729(19) 0.0609(14) Uani 1 1 d .
C19 C 0.9563(4) -0.0357(3) 0.38472(18) 0.0610(15) Uani 1 1 d .
H19 H 0.9394 -0.0920 0.3940 0.073 Uiso 1 1 calc R
C20 C 1.2145(6) -0.3273(5) 0.2681(2) 0.096(2) Uani 1 1 d .
C21 C 0.9684(7) 0.4992(4) 0.3335(3) 0.141(3) Uani 1 1 d .
H21A H 1.0362 0.5245 0.3236 0.211 Uiso 1 1 calc R
H21B H 0.9556 0.5235 0.3637 0.211 Uiso 1 1 calc R
H21C H 0.9034 0.5115 0.3099 0.211 Uiso 1 1 calc R
C22 C 0.9493(5) 0.2307(3) 0.46103(19) 0.0554(14) Uani 1 1 d .
C23 C 0.8872(5) 0.2842(3) 0.4881(2) 0.0646(15) Uani 1 1 d .
H23 H 0.8133 0.3015 0.4757 0.077 Uiso 1 1 calc R
C24 C 0.9330(5) 0.3116(4) 0.5327(2) 0.0704(16) Uani 1 1 d .
H24 H 0.8895 0.3467 0.5504 0.084 Uiso 1 1 calc R
C25 C 1.0430(5) 0.2881(3) 0.55181(19) 0.0610(15) Uani 1 1 d .
C26 C 1.1058(5) 0.2350(3) 0.5254(2) 0.0624(15) Uani 1 1 d .
H26 H 1.1799 0.2181 0.5377 0.075 Uiso 1 1 calc R
C27 C 1.0578(5) 0.2075(3) 0.4806(2) 0.0618(15) Uani 1 1 d .
H27 H 1.1008 0.1717 0.4631 0.074 Uiso 1 1 calc R
C28 C 1.1940(6) 0.2982(5) 0.6172(2) 0.109(2) Uani 1 1 d .
H28A H 1.2024 0.2359 0.6187 0.164 Uiso 1 1 calc R
H28B H 1.2077 0.3220 0.6490 0.164 Uiso 1 1 calc R
H28C H 1.2483 0.3223 0.5982 0.164 Uiso 1 1 calc R
C29 C 0.8314(5) 0.0151(3) 0.4442(2) 0.0608(15) Uani 1 1 d .
C30 C 0.8562(5) 0.0397(3) 0.4914(2) 0.0648(15) Uani 1 1 d .
H30 H 0.9228 0.0714 0.5012 0.078 Uiso 1 1 calc R
C31 C 0.7844(5) 0.0182(4) 0.5246(2) 0.0732(16) Uani 1 1 d .
H31 H 0.8038 0.0341 0.5565 0.088 Uiso 1 1 calc R
C32 C 0.6852(6) -0.0265(4) 0.5106(3) 0.0847(19) Uani 1 1 d .
H32 H 0.6357 -0.0396 0.5328 0.102 Uiso 1 1 calc R
C33 C 0.6586(5) -0.0517(4) 0.4642(3) 0.0864(19) Uani 1 1 d .
H33 H 0.5916 -0.0833 0.4550 0.104 Uiso 1 1 calc R
C34 C 0.7298(5) -0.0311(4) 0.4306(2) 0.0734(17) Uani 1 1 d .
H34 H 0.7100 -0.0481 0.3989 0.088 Uiso 1 1 calc R
N1 N 1.2497(6) -0.3873(5) 0.2514(2) 0.134(3) Uani 1 1 d .
O1 O 1.0814(4) 0.3195(3) 0.59626(15) 0.0863(13) Uani 1 1 d .

loop_
_atom_site_aniso_label
_atom_site_aniso_U_11
_atom_site_aniso_U_22
_atom_site_aniso_U_33
_atom_site_aniso_U_23
_atom_site_aniso_U_13
_atom_site_aniso_U_12
C1 0.151(7) 0.060(5) 0.100(5) -0.001(4) 0.060(5) 0.002(4)
C2 0.142(6) 0.056(5) 0.111(6) -0.011(4) 0.054(5) 0.006(4)
C3 0.100(5) 0.060(5) 0.078(5) -0.017(3) 0.028(4) 0.002(4)
C4 0.142(7) 0.084(6) 0.117(6) 0.001(5) 0.067(5) 0.015(5)
C5 0.132(6) 0.058(4) 0.106(5) 0.001(4) 0.054(5) 0.006(4)
C6 0.080(4) 0.047(4) 0.065(4) -0.006(3) 0.017(3) -0.005(3)
C7 0.077(4) 0.040(4) 0.060(3) -0.003(3) 0.002(3) -0.003(3)
C8 0.089(4) 0.058(4) 0.059(3) -0.004(3) 0.013(3) 0.005(3)
C9 0.068(4) 0.044(4) 0.065(4) 0.003(3) 0.000(3) -0.002(3)
C10 0.088(4) 0.051(4) 0.053(3) 0.007(3) -0.001(3) -0.004(3)
C11 0.121(6) 0.056(4) 0.068(4) 0.005(3) 0.003(4) 0.004(4)
C12 0.158(7) 0.054(5) 0.066(4) 0.013(3) -0.006(4) -0.013(4)
C13 0.143(6) 0.045(4) 0.075(5) 0.007(4) -0.020(4) 0.005(4)
C14 0.127(6) 0.048(4) 0.076(4) 0.005(3) -0.008(4) 0.018(4)
C15 0.083(4) 0.052(4) 0.069(4) 0.001(3) -0.013(3) 0.004(3)
C16 0.071(4) 0.040(3) 0.074(4) -0.003(3) 0.002(3) 0.006(3)
C17 0.067(4) 0.046(4) 0.067(4) -0.002(3) 0.001(3) 0.001(3)
C18 0.068(4) 0.046(4) 0.067(4) -0.007(3) 0.001(3) -0.004(3)
C19 0.074(4) 0.045(4) 0.066(4) -0.006(3) 0.016(3) -0.004(3)
C20 0.121(6) 0.079(5) 0.095(5) -0.031(4) 0.039(4) -0.005(4)
C21 0.220(9) 0.061(5) 0.135(7) 0.022(5) -0.003(6) 0.000(5)
C22 0.055(4) 0.037(3) 0.072(4) -0.002(3) 0.002(3) 0.000(3)
C23 0.058(4) 0.052(4) 0.086(4) -0.004(3) 0.020(3) 0.007(3)
C24 0.072(4) 0.063(4) 0.080(4) -0.002(3) 0.024(3) 0.009(3)
C25 0.075(4) 0.056(4) 0.053(3) -0.002(3) 0.012(3) -0.010(3)
C26 0.058(4) 0.051(4) 0.078(4) -0.001(3) 0.006(3) 0.002(3)
C27 0.061(4) 0.048(4) 0.078(4) -0.010(3) 0.013(3) 0.005(3)
C28 0.108(6) 0.122(6) 0.091(5) -0.014(4) -0.011(5) -0.007(5)
C29 0.063(4) 0.043(3) 0.077(4) 0.000(3) 0.015(3) 0.010(3)
C30 0.069(4) 0.048(4) 0.077(4) -0.004(3) 0.011(3) -0.002(3)
C31 0.082(4) 0.058(4) 0.084(4) -0.006(3) 0.024(4) 0.007(4)
C32 0.085(5) 0.057(4) 0.113(6) -0.012(4) 0.018(4) 0.002(4)
C33 0.069(4) 0.066(4) 0.125(6) -0.011(4) 0.014(4) -0.010(3)
C34 0.065(4) 0.064(4) 0.091(5) -0.010(3) 0.005(3) -0.007(3)
N1 0.175(7) 0.102(5) 0.135(5) -0.045(4) 0.060(5) 0.006(5)
O1 0.097(3) 0.095(3) 0.069(3) -0.010(2) 0.017(2) -0.007(3)

loop_
_atom_type_symbol
_atom_type_description
_atom_type_scat_dispersion_real
_atom_type_scat_dispersion_imag
_atom_type_scat_source
C C 0.0033 0.0016 'International Tables Vol C Tables 4.2.6.8 and 6.1.1.4'
H H 0.0000 0.0000 'International Tables Vol C Tables 4.2.6.8 and 6.1.1.4'
N N 0.0061 0.0033 'International Tables Vol C Tables 4.2.6.8 and 6.1.1.4'
O O 0.0106 0.0060 'International Tables Vol C Tables 4.2.6.8 and 6.1.1.4'

loop_
_geom_angle_atom_site_label_1
_geom_angle_atom_site_label_2
_geom_angle_atom_site_label_3
_geom_angle
C6 C1 C2 122.8(6)
C6 C1 H1 118.6
C2 C1 H1 118.6
C3 C2 C1 120.1(6)
C3 C2 H2 120.0
C1 C2 H2 120.0
C4 C3 C2 118.0(6)
C4 C3 C20 121.9(6)
C2 C3 C20 120.1(6)
C3 C4 C5 122.0(6)
C3 C4 H4 119.0
C5 C4 H4 119.0
C6 C5 C4 120.7(6)
C6 C5 H5 119.7
C4 C5 H5 119.7
C5 C6 C1 116.3(5)
C5 C6 C7 122.7(5)
C1 C6 C7 120.9(5)
C19 C7 C8 117.7(5)
C19 C7 C6 121.6(5)
C8 C7 C6 120.7(5)
C9 C8 C7 119.4(5)
C9 C8 H8 120.3
C7 C8 H8 120.3
C8 C9 C17 122.1(5)
C8 C9 C10 130.1(5)
C17 C9 C10 107.8(5)
C11 C10 C15 120.4(5)
C11 C10 C9 130.7(6)
C15 C10 C9 108.9(5)
C10 C11 C12 118.8(6)
C10 C11 H11 120.6
C12 C11 H11 120.6
C13 C12 C11 121.1(6)
C13 C12 H12 119.4
C11 C12 H12 119.4
C12 C13 C14 119.5(6)
C12 C13 C21 120.6(7)
C14 C13 C21 119.9(7)
C13 C14 C15 119.1(6)
C13 C14 H14 120.4
C15 C14 H14 120.4
C10 C15 C14 121.1(6)
C10 C15 C16 111.2(5)
C14 C15 C16 127.7(6)
C22 C16 C15 109.2(4)
C22 C16 C17 115.6(4)
C15 C16 C17 100.8(4)
C22 C16 H16 110.3
C15 C16 H16 110.3
C17 C16 H16 110.3
C9 C17 C18 119.5(5)
C9 C17 C16 111.1(5)
C18 C17 C16 129.3(5)
C17 C18 C19 117.0(5)
C17 C18 C29 123.9(5)
C19 C18 C29 119.0(5)
C7 C19 C18 124.1(5)
C7 C19 H19 118.0
C18 C19 H19 118.0
N1 C20 C3 178.8(9)
C13 C21 H21A 109.5
C13 C21 H21B 109.5
H21A C21 H21B 109.5
C13 C21 H21C 109.5
H21A C21 H21C 109.5
H21B C21 H21C 109.5
C27 C22 C23 117.4(5)
C27 C22 C16 122.9(5)
C23 C22 C16 119.6(5)
C24 C23 C22 121.1(5)
C24 C23 H23 119.5
C22 C23 H23 119.5
C23 C24 C25 120.7(5)
C23 C24 H24 119.6
C25 C24 H24 119.6
O1 C25 C24 116.3(5)
O1 C25 C26 124.8(6)
C24 C25 C26 118.9(5)
C27 C26 C25 119.5(5)
C27 C26 H26 120.2
C25 C26 H26 120.2
C22 C27 C26 122.4(5)
C22 C27 H27 118.8
C26 C27 H27 118.8
O1 C28 H28A 109.5
O1 C28 H28B 109.5
H28A C28 H28B 109.5
O1 C28 H28C 109.5
H28A C28 H28C 109.5
H28B C28 H28C 109.5
C30 C29 C34 117.8(5)
C30 C29 C18 123.3(5)
C34 C29 C18 118.9(5)
C29 C30 C31 121.4(6)
C29 C30 H30 119.3
C31 C30 H30 119.3
C32 C31 C30 120.0(6)
C32 C31 H31 120.0
C30 C31 H31 120.0
C33 C32 C31 119.9(6)
C33 C32 H32 120.1
C31 C32 H32 120.1
C32 C33 C34 120.8(6)
C32 C33 H33 119.6
C34 C33 H33 119.6
C33 C34 C29 120.1(6)
C33 C34 H34 120.0
C29 C34 H34 120.0
C25 O1 C28 118.6(5)

loop_
_geom_bond_atom_site_label_1
_geom_bond_atom_site_label_2
_geom_bond_distance
C1 C6 1.372(7)
C1 C2 1.376(8)
C1 H1 0.9300
C2 C3 1.359(8)
C2 H2 0.9300
C3 C4 1.353(8)
C3 C20 1.431(9)
C4 C5 1.385(8)
C4 H4 0.9300
C5 C6 1.369(7)
C5 H5 0.9300
C6 C7 1.491(7)
C7 C19 1.383(7)
C7 C8 1.392(7)
C8 C9 1.380(7)
C8 H8 0.9300
C9 C17 1.392(7)
C9 C10 1.470(7)
C10 C11 1.367(7)
C10 C15 1.375(7)
C11 C12 1.407(8)
C11 H11 0.9300
C12 C13 1.376(9)
C12 H12 0.9300
C13 C14 1.386(8)
C13 C21 1.502(8)
C14 C15 1.393(7)
C14 H14 0.9300
C15 C16 1.518(7)
C16 C22 1.514(7)
C16 C17 1.521(7)
C16 H16 0.9800
C17 C18 1.393(7)
C18 C19 1.393(7)
C18 C29 1.501(7)
C19 H19 0.9300
C20 N1 1.137(7)
C21 H21A 0.9600
C21 H21B 0.9600
C21 H21C 0.9600
C22 C27 1.366(7)
C22 C23 1.391(7)
C23 C24 1.364(7)
C23 H23 0.9300
C24 C25 1.379(7)
C24 H24 0.9300
C25 O1 1.361(6)
C25 C26 1.380(7)
C26 C27 1.376(7)
C26 H26 0.9300
C27 H27 0.9300
C28 O1 1.411(7)
C28 H28A 0.9600
C28 H28B 0.9600
C28 H28C 0.9600
C29 C30 1.374(7)
C29 C34 1.396(7)
C30 C31 1.381(7)
C30 H30 0.9300
C31 C32 1.362(8)
C31 H31 0.9300
C32 C33 1.360(8)
C32 H32 0.9300
C33 C34 1.381(7)
C33 H33 0.9300
C34 H34 0.9300

loop_
_geom_torsion_atom_site_label_1
_geom_torsion_atom_site_label_2
_geom_torsion_atom_site_label_3
_geom_torsion_atom_site_label_4
_geom_torsion
C6 C1 C2 C3 1.8(11)
C1 C2 C3 C4 1.7(11)
C1 C2 C3 C20 179.4(6)
C2 C3 C4 C5 -2.7(11)
C20 C3 C4 C5 179.6(7)
C3 C4 C5 C6 0.2(12)
C4 C5 C6 C1 3.2(10)
C4 C5 C6 C7 -178.5(6)
C2 C1 C6 C5 -4.3(10)
C2 C1 C6 C7 177.4(6)
C5 C6 C7 C19 169.7(6)
C1 C6 C7 C19 -12.1(8)
C5 C6 C7 C8 -10.7(8)
C1 C6 C7 C8 167.5(6)
C19 C7 C8 C9 1.8(8)
C6 C7 C8 C9 -177.9(5)
C7 C8 C9 C17 1.5(8)
C7 C8 C9 C10 -176.5(5)
C8 C9 C10 C11 -1.4(10)
C17 C9 C10 C11 -179.7(6)
C8 C9 C10 C15 177.2(5)
C17 C9 C10 C15 -1.1(6)
C15 C10 C11 C12 0.7(9)
C9 C10 C11 C12 179.1(6)
C10 C11 C12 C13 -1.8(10)
C11 C12 C13 C14 1.4(10)
C11 C12 C13 C21 -177.2(6)
C12 C13 C14 C15 0.1(10)
C21 C13 C14 C15 178.7(6)
C11 C10 C15 C14 0.8(9)
C9 C10 C15 C14 -177.9(5)
C11 C10 C15 C16 -177.2(5)
C9 C10 C15 C16 4.1(6)
C13 C14 C15 C10 -1.2(9)
C13 C14 C15 C16 176.4(5)
C10 C15 C16 C22 117.0(5)
C14 C15 C16 C22 -60.8(7)
C10 C15 C16 C17 -5.1(6)
C14 C15 C16 C17 177.0(5)
C8 C9 C17 C18 -4.5(8)
C10 C9 C17 C18 173.9(5)
C8 C9 C17 C16 179.2(5)
C10 C9 C17 C16 -2.3(6)
C22 C16 C17 C9 -113.1(5)
C15 C16 C17 C9 4.4(5)
C22 C16 C17 C18 71.1(7)
C15 C16 C17 C18 -171.3(5)
C9 C17 C18 C19 4.0(7)
C16 C17 C18 C19 179.4(5)
C9 C17 C18 C29 -175.0(5)
C16 C17 C18 C29 0.5(8)
C8 C7 C19 C18 -2.2(8)
C6 C7 C19 C18 177.4(5)
C17 C18 C19 C7 -0.7(8)
C29 C18 C19 C7 178.3(5)
C4 C3 C20 N1 -51(42)
C2 C3 C20 N1 132(41)
C15 C16 C22 C27 -79.7(6)
C17 C16 C22 C27 33.1(7)
C15 C16 C22 C23 96.4(6)
C17 C16 C22 C23 -150.8(5)
C27 C22 C23 C24 -0.4(8)
C16 C22 C23 C24 -176.8(5)
C22 C23 C24 C25 0.9(8)
C23 C24 C25 O1 179.3(5)
C23 C24 C25 C26 -0.9(8)
O1 C25 C26 C27 -179.8(5)
C24 C25 C26 C27 0.4(8)
C23 C22 C27 C26 0.0(8)
C16 C22 C27 C26 176.2(5)
C25 C26 C27 C22 0.0(8)
C17 C18 C29 C30 -63.4(7)
C19 C18 C29 C30 117.6(6)
C17 C18 C29 C34 117.9(6)
C19 C18 C29 C34 -61.0(7)
C34 C29 C30 C31 1.1(8)
C18 C29 C30 C31 -177.5(5)
C29 C30 C31 C32 -1.6(8)
C30 C31 C32 C33 1.7(9)
C31 C32 C33 C34 -1.4(9)
C32 C33 C34 C29 0.9(9)
C30 C29 C34 C33 -0.8(8)
C18 C29 C34 C33 177.9(5)
C24 C25 O1 C28 -179.2(5)
C26 C25 O1 C28 1.0(8)
